data_1542971
loop_
_publ_author_name
'Gade, Amol B.'
'Patil, Nitin T.'

_publ_section_title
;
 Gold(I)-Catalyzed Hydroaminaloxylation and Petasis-Ferrier Rearrangement
 Cascade of Aminaloalkynes.
;
_journal_issue 8
_journal_name_full 'Organic letters'
_journal_page_first 1844
_journal_page_last 1847
_journal_paper_doi 10.1021/acs.orglett.6b00585
_journal_volume 18
_journal_year 2016
_chemical_formula_moiety 'C14 H14 Br N O2'
_chemical_formula_sum 'C14 H14 Br N O2'
_chemical_formula_weight 308.17
_chemical_name_systematic
; 
 ? 
;
_space_group_IT_number 14
_symmetry_cell_setting monoclinic
_symmetry_space_group_name_Hall '-P 2yn'
_symmetry_space_group_name_H-M 'P 1 21/n 1'
_atom_sites_solution_hydrogens geom
_atom_sites_solution_primary direct
_atom_sites_solution_secondary difmap
_audit_creation_method SHELXL-97
_cell_angle_alpha 90.00
_cell_angle_beta 115.977(2)
_cell_angle_gamma 90.00
_cell_formula_units_Z 4
_cell_length_a 11.2913(17)
_cell_length_b 9.9716(15)
_cell_length_c 12.7496(19)
_cell_measurement_reflns_used 1935
_cell_measurement_temperature 296(2)
_cell_measurement_theta_max 19.57
_cell_measurement_theta_min 2.71
_cell_volume 1290.5(3)
_computing_cell_refinement 'Bruker SAINT'
_computing_data_collection 'Bruker APEX2'
_computing_data_reduction 'Bruker SAINT'
_computing_molecular_graphics 'Bruker SHELXTL'
_computing_publication_material 'Bruker SHELXTL'
_computing_structure_refinement 'SHELXL-97 (Sheldrick, 2008)'
_computing_structure_solution 'SHELXS-97 (Sheldrick, 2008)'
_diffrn_ambient_temperature 296(2)
_diffrn_measured_fraction_theta_full 1.000
_diffrn_measured_fraction_theta_max 1.000
_diffrn_measurement_device_type 'Bruker APEX-II CCD'
_diffrn_measurement_method '\f and \w scans'
_diffrn_radiation_monochromator graphite
_diffrn_radiation_source 'fine-focus sealed tube'
_diffrn_radiation_type MoK\a
_diffrn_radiation_wavelength 0.71073
_diffrn_reflns_av_R_equivalents 0.0574
_diffrn_reflns_av_sigmaI/netI 0.0375
_diffrn_reflns_limit_h_max 13
_diffrn_reflns_limit_h_min -13
_diffrn_reflns_limit_k_max 11
_diffrn_reflns_limit_k_min -11
_diffrn_reflns_limit_l_max 15
_diffrn_reflns_limit_l_min -15
_diffrn_reflns_number 13009
_diffrn_reflns_theta_full 25.00
_diffrn_reflns_theta_max 25.00
_diffrn_reflns_theta_min 2.01
_exptl_absorpt_coefficient_mu 3.178
_exptl_absorpt_correction_T_max 0.4807
_exptl_absorpt_correction_T_min 0.3941
_exptl_absorpt_correction_type multi-scan
_exptl_absorpt_process_details SADABS,(BRUKER,2006)
_exptl_crystal_colour COLOURLESS
_exptl_crystal_density_diffrn 1.586
_exptl_crystal_density_method 'not measured'
_exptl_crystal_description BLOCK
_exptl_crystal_F_000 624
_exptl_crystal_size_max 0.36
_exptl_crystal_size_mid 0.31
_exptl_crystal_size_min 0.27
_refine_diff_density_max 0.387
_refine_diff_density_min -0.420
_refine_diff_density_rms 0.053
_refine_ls_extinction_method none
_refine_ls_goodness_of_fit_ref 1.022
_refine_ls_hydrogen_treatment constr
_refine_ls_matrix_type full
_refine_ls_number_parameters 163
_refine_ls_number_reflns 2269
_refine_ls_number_restraints 0
_refine_ls_restrained_S_all 1.022
_refine_ls_R_factor_all 0.0858
_refine_ls_R_factor_gt 0.0452
_refine_ls_shift/su_max 0.000
_refine_ls_shift/su_mean 0.000
_refine_ls_structure_factor_coef Fsqd
_refine_ls_weighting_details 'calc w=1/[\s^2^(Fo^2^)+(0.0419P)^2^+1.1610P] where P=(Fo^2^+2Fc^2^)/3'
_refine_ls_weighting_scheme calc
_refine_ls_wR_factor_gt 0.0969
_refine_ls_wR_factor_ref 0.1149
_reflns_number_gt 1409
_reflns_number_total 2269
_reflns_threshold_expression >2sigma(I)
_cod_data_source_file ol6b00585_si_002.cif
_cod_data_source_block abg09pbr_0m
_cod_depositor_comments
;
The following automatic conversions were performed:

'_symmetry_cell_setting' value 'Monoclinic' changed to 'monoclinic'
according to
/usr/data/users/saulius/crontab/automatic-downloads/rss-feeds/ACS/lib/dictionaries/cif_core.dic
dictionary named 'cif_core.dic' version 2.4.2 from 2011-04-26.

'_exptl_absorpt_correction_type' value 'MULTI-SCAN' changed to
'multi-scan' according to
/usr/data/users/saulius/crontab/automatic-downloads/rss-feeds/ACS/lib/dictionaries/cif_core.dic
dictionary named 'cif_core.dic' version 2.4.2 from 2011-04-26.

'_refine_ls_hydrogen_treatment' value 'CONSTR' changed to 'constr'
according to
/usr/data/users/saulius/crontab/automatic-downloads/rss-feeds/ACS/lib/dictionaries/cif_core.dic
dictionary named 'cif_core.dic' version 2.4.2 from 2011-04-26.

Automatic conversion script
Id: cif_fix_values 4268 2015-11-12 08:31:59Z antanas 

 Adding full bibliography for 1542971.cif.
;
_cod_original_sg_symbol_H-M 'P2(1)/n  '
_cod_database_code 1542971

loop_
_symmetry_equiv_pos_as_xyz
'x, y, z'
'-x+1/2, y+1/2, -z+1/2'
'-x, -y, -z'
'x-1/2, -y-1/2, z-1/2'

loop_
_atom_site_label
_atom_site_type_symbol
_atom_site_fract_x
_atom_site_fract_y
_atom_site_fract_z
_atom_site_U_iso_or_equiv
_atom_site_adp_type
_atom_site_occupancy
_atom_site_symmetry_multiplicity
_atom_site_calc_flag
_atom_site_refinement_flags
Br1 Br 0.75755(7) 0.00949(6) -0.10449(4) 0.1015(3) Uani 1 1 d .
O1 O 0.9228(3) -0.1528(3) 0.4541(3) 0.0703(8) Uani 1 1 d .
O2 O 0.5521(3) 0.1536(4) 0.5922(3) 0.0939(11) Uani 1 1 d .
N6 N 0.6911(3) 0.0999(4) 0.5116(3) 0.0586(9) Uani 1 1 d .
C1 C 0.7002(4) 0.1061(4) 0.4019(3) 0.0494(10) Uani 1 1 d .
H1 H 0.7759 0.1615 0.4115 0.059 Uiso 1 1 calc R
C2 C 0.7163(4) -0.0353(4) 0.3605(3) 0.0456(9) Uani 1 1 d .
H2 H 0.6352 -0.0851 0.3441 0.055 Uiso 1 1 calc R
C3 C 0.8283(4) -0.1065(4) 0.4612(4) 0.0532(10) Uani 1 1 d .
C4 C 0.8090(4) -0.1117(5) 0.5705(4) 0.0646(12) Uani 1 1 d .
H4A H 0.8843 -0.1548 0.6323 0.077 Uiso 1 1 calc R
H4B H 0.7312 -0.1644 0.5565 0.077 Uiso 1 1 calc R
C5 C 0.7930(5) 0.0294(5) 0.6082(4) 0.0756(14) Uani 1 1 d .
H5A H 0.7697 0.0246 0.6729 0.091 Uiso 1 1 calc R
H5B H 0.8756 0.0776 0.6342 0.091 Uiso 1 1 calc R
C7 C 0.5799(4) 0.1531(5) 0.5098(4) 0.0663(12) Uani 1 1 d .
C8 C 0.5018(5) 0.2123(5) 0.3911(4) 0.0800(15) Uani 1 1 d .
H8A H 0.4133 0.1755 0.3560 0.096 Uiso 1 1 calc R
H8B H 0.4959 0.3089 0.3964 0.096 Uiso 1 1 calc R
C9 C 0.5729(4) 0.1768(4) 0.3196(4) 0.0614(11) Uani 1 1 d .
H9A H 0.5928 0.2570 0.2873 0.074 Uiso 1 1 calc R
H9B H 0.5193 0.1179 0.2558 0.074 Uiso 1 1 calc R
C10 C 0.7301(4) -0.0279(3) 0.2483(3) 0.0430(9) Uani 1 1 d .
C11 C 0.8294(4) 0.0465(4) 0.2401(3) 0.0519(10) Uani 1 1 d .
H11 H 0.8912 0.0892 0.3063 0.062 Uiso 1 1 calc R
C12 C 0.8390(4) 0.0589(4) 0.1368(4) 0.0572(11) Uani 1 1 d .
H12 H 0.9060 0.1096 0.1328 0.069 Uiso 1 1 calc R
C13 C 0.7480(4) -0.0049(4) 0.0397(3) 0.0533(10) Uani 1 1 d .
C14 C 0.6481(4) -0.0794(4) 0.0445(3) 0.0520(10) Uani 1 1 d .
H14 H 0.5870 -0.1227 -0.0217 0.062 Uiso 1 1 calc R
C15 C 0.6398(4) -0.0890(4) 0.1489(3) 0.0467(9) Uani 1 1 d .
H15 H 0.5715 -0.1381 0.1521 0.056 Uiso 1 1 calc R

loop_
_atom_site_aniso_label
_atom_site_aniso_U_11
_atom_site_aniso_U_22
_atom_site_aniso_U_33
_atom_site_aniso_U_23
_atom_site_aniso_U_13
_atom_site_aniso_U_12
Br1 0.1381(6) 0.1172(5) 0.0640(3) -0.0128(3) 0.0580(4) -0.0410(4)
O1 0.0547(19) 0.082(2) 0.078(2) 0.0150(17) 0.0331(17) 0.0191(17)
O2 0.098(3) 0.130(3) 0.090(2) -0.009(2) 0.075(2) -0.008(2)
N6 0.058(2) 0.073(2) 0.054(2) -0.0023(17) 0.0332(19) 0.0010(19)
C1 0.047(2) 0.057(3) 0.052(2) -0.0038(19) 0.030(2) -0.005(2)
C2 0.040(2) 0.048(2) 0.051(2) -0.0011(17) 0.0227(18) -0.0050(18)
C3 0.043(2) 0.053(3) 0.062(3) 0.007(2) 0.021(2) -0.002(2)
C4 0.049(3) 0.087(3) 0.059(3) 0.019(2) 0.025(2) 0.005(2)
C5 0.064(3) 0.115(4) 0.049(3) 0.001(3) 0.026(2) -0.007(3)
C7 0.061(3) 0.074(3) 0.079(3) -0.010(2) 0.044(3) -0.011(2)
C8 0.060(3) 0.099(4) 0.096(4) 0.007(3) 0.048(3) 0.013(3)
C9 0.060(3) 0.066(3) 0.068(3) 0.006(2) 0.037(2) 0.014(2)
C10 0.039(2) 0.045(2) 0.049(2) -0.0018(17) 0.0225(18) 0.0029(18)
C11 0.045(2) 0.060(3) 0.053(2) -0.0106(19) 0.023(2) -0.011(2)
C12 0.057(3) 0.062(3) 0.062(3) -0.006(2) 0.035(2) -0.012(2)
C13 0.059(3) 0.057(2) 0.047(2) 0.003(2) 0.026(2) 0.007(2)
C14 0.048(3) 0.049(2) 0.051(2) -0.0035(19) 0.015(2) 0.001(2)
C15 0.036(2) 0.042(2) 0.060(3) -0.0010(19) 0.0194(19) -0.0016(17)

loop_
_atom_type_symbol
_atom_type_description
_atom_type_scat_dispersion_real
_atom_type_scat_dispersion_imag
_atom_type_scat_source
C C 0.0033 0.0016 'International Tables Vol C Tables 4.2.6.8 and 6.1.1.4'
H H 0.0000 0.0000 'International Tables Vol C Tables 4.2.6.8 and 6.1.1.4'
N N 0.0061 0.0033 'International Tables Vol C Tables 4.2.6.8 and 6.1.1.4'
O O 0.0106 0.0060 'International Tables Vol C Tables 4.2.6.8 and 6.1.1.4'
Br Br -0.2901 2.4595 'International Tables Vol C Tables 4.2.6.8 and 6.1.1.4'

loop_
_geom_angle_atom_site_label_1
_geom_angle_atom_site_label_2
_geom_angle_atom_site_label_3
_geom_angle
C7 N6 C1 115.1(3)
C7 N6 C5 126.1(4)
C1 N6 C5 118.5(3)
N6 C1 C9 103.9(3)
N6 C1 C2 111.1(3)
C9 C1 C2 113.7(3)
N6 C1 H1 109.3
C9 C1 H1 109.3
C2 C1 H1 109.3
C10 C2 C3 115.4(3)
C10 C2 C1 110.9(3)
C3 C2 C1 108.4(3)
C10 C2 H2 107.3
C3 C2 H2 107.3
C1 C2 H2 107.3
O1 C3 C4 123.4(4)
O1 C3 C2 123.5(4)
C4 C3 C2 113.1(4)
C3 C4 C5 110.2(4)
C3 C4 H4A 109.6
C5 C4 H4A 109.6
C3 C4 H4B 109.6
C5 C4 H4B 109.6
H4A C4 H4B 108.1
N6 C5 C4 109.9(4)
N6 C5 H5A 109.7
C4 C5 H5A 109.7
N6 C5 H5B 109.7
C4 C5 H5B 109.7
H5A C5 H5B 108.2
O2 C7 N6 125.0(5)
O2 C7 C8 127.4(4)
N6 C7 C8 107.6(4)
C9 C8 C7 106.7(4)
C9 C8 H8A 110.4
C7 C8 H8A 110.4
C9 C8 H8B 110.4
C7 C8 H8B 110.4
H8A C8 H8B 108.6
C8 C9 C1 106.5(4)
C8 C9 H9A 110.4
C1 C9 H9A 110.4
C8 C9 H9B 110.4
C1 C9 H9B 110.4
H9A C9 H9B 108.6
C15 C10 C11 117.8(3)
C15 C10 C2 120.7(3)
C11 C10 C2 121.4(3)
C12 C11 C10 121.8(4)
C12 C11 H11 119.1
C10 C11 H11 119.1
C13 C12 C11 118.8(4)
C13 C12 H12 120.6
C11 C12 H12 120.6
C12 C13 C14 121.0(4)
C12 C13 Br1 120.2(3)
C14 C13 Br1 118.7(3)
C13 C14 C15 119.0(4)
C13 C14 H14 120.5
C15 C14 H14 120.5
C10 C15 C14 121.6(4)
C10 C15 H15 119.2
C14 C15 H15 119.2

loop_
_geom_bond_atom_site_label_1
_geom_bond_atom_site_label_2
_geom_bond_distance
Br1 C13 1.894(4)
O1 C3 1.201(5)
O2 C7 1.221(5)
N6 C7 1.355(5)
N6 C1 1.447(5)
N6 C5 1.447(5)
C1 C9 1.531(5)
C1 C2 1.544(5)
C1 H1 0.9800
C2 C10 1.507(5)
C2 C3 1.526(5)
C2 H2 0.9800
C3 C4 1.504(6)
C4 C5 1.523(6)
C4 H4A 0.9700
C4 H4B 0.9700
C5 H5A 0.9700
C5 H5B 0.9700
C7 C8 1.499(6)
C8 C9 1.498(6)
C8 H8A 0.9700
C8 H8B 0.9700
C9 H9A 0.9700
C9 H9B 0.9700
C10 C15 1.373(5)
C10 C11 1.387(5)
C11 C12 1.373(5)
C11 H11 0.9300
C12 C13 1.370(6)
C12 H12 0.9300
C13 C14 1.375(5)
C14 C15 1.377(5)
C14 H14 0.9300
C15 H15 0.9300

loop_
_geom_torsion_atom_site_label_1
_geom_torsion_atom_site_label_2
_geom_torsion_atom_site_label_3
_geom_torsion_atom_site_label_4
_geom_torsion
C7 N6 C1 C9 0.8(5)
C5 N6 C1 C9 175.6(4)
C7 N6 C1 C2 -121.8(4)
C5 N6 C1 C2 53.0(5)
N6 C1 C2 C10 -178.2(3)
C9 C1 C2 C10 65.1(4)
N6 C1 C2 C3 -50.6(4)
C9 C1 C2 C3 -167.3(3)
C10 C2 C3 O1 0.9(6)
C1 C2 C3 O1 -124.1(4)
C10 C2 C3 C4 -179.6(3)
C1 C2 C3 C4 55.4(4)
O1 C3 C4 C5 122.4(5)
C2 C3 C4 C5 -57.1(5)
C7 N6 C5 C4 121.2(5)
C1 N6 C5 C4 -53.1(5)
C3 C4 C5 N6 52.3(5)
C1 N6 C7 O2 177.5(4)
C5 N6 C7 O2 3.1(7)
C1 N6 C7 C8 -3.8(5)
C5 N6 C7 C8 -178.2(4)
O2 C7 C8 C9 -176.1(5)
N6 C7 C8 C9 5.2(5)
C7 C8 C9 C1 -4.7(5)
N6 C1 C9 C8 2.6(5)
C2 C1 C9 C8 123.5(4)
C3 C2 C10 C15 117.4(4)
C1 C2 C10 C15 -118.9(4)
C3 C2 C10 C11 -66.2(5)
C1 C2 C10 C11 57.5(4)
C15 C10 C11 C12 -0.4(6)
C2 C10 C11 C12 -176.9(4)
C10 C11 C12 C13 -0.4(6)
C11 C12 C13 C14 0.4(6)
C11 C12 C13 Br1 180.0(3)
C12 C13 C14 C15 0.3(6)
Br1 C13 C14 C15 -179.3(3)
C11 C10 C15 C14 1.1(5)
C2 C10 C15 C14 177.7(3)
C13 C14 C15 C10 -1.1(6)
